data_7202358
loop_
_publ_author_name
'Johnstone, Russell D. L.'
'Francis, Duncan'
'Lennie, Alistair R.'
'Marshall, William G.'
'Moggach, Stephen A.'
'Parsons, Simon'
'Pidcock, Elna'
'Warren, John E.'

_publ_section_title
;
 High-pressure polymorphism in L-serine monohydrate: identification of
 driving forces in high pressure phase transitions and possible
 implications for pressure-induced protein denaturation
;
_journal_issue 12
_journal_name_full CrystEngComm
_journal_page_first 1758
_journal_paper_doi 10.1039/b810746g
_journal_volume 10
_journal_year 2008
_chemical_absolute_configuration unk
_chemical_formula_moiety 'C3 H9 N1 O4'
_chemical_formula_sum 'C3 H9 N O4'
_chemical_formula_weight 123.11
_chemical_name_common 'Serine Monohydrate'
_space_group_IT_number 19
_symmetry_cell_setting orthorhombic
_symmetry_space_group_name_Hall 'P 2ac 2ab'
_symmetry_space_group_name_H-M 'P 21 21 21'
_atom_sites_solution_hydrogens geom
_atom_sites_solution_primary direct
_cell_angle_alpha 90
_cell_angle_beta 90
_cell_angle_gamma 90
_cell_formula_units_Z 4
_cell_length_a 9.3563(6)
_cell_length_b 11.443(2)
_cell_length_c 4.6166(3)
_cell_measurement_reflns_used 832
_cell_measurement_temperature 293
_cell_measurement_theta_max 17
_cell_measurement_theta_min 3
_cell_volume 494.27(10)
_computing_cell_refinement 'SAINT (Siemens ,1995)'
_computing_data_collection 'SMART (Siemens, 1993)'
_computing_data_reduction 'SAINT (Siemens ,1995)'
_computing_molecular_graphics 'CAMERON (Watkin et al., 1996)'
_computing_publication_material 'CRYSTALS (Betteridge et al., 2003)'
_computing_structure_refinement 'CRYSTALS (Betteridge et al., 2003)'
_computing_structure_solution 'SIR92 (Altomare et al., 1994)'
_diffrn_ambient_pressure 2600000
_diffrn_ambient_temperature 293
_diffrn_measured_fraction_theta_full 0.535
_diffrn_measured_fraction_theta_max 0.498
_diffrn_measurement_device_type 'Bruker SMART'
_diffrn_measurement_method \w
_diffrn_radiation_monochromator silicon
_diffrn_radiation_type ' synchrotron '
_diffrn_radiation_wavelength 0.48650
_diffrn_reflns_av_R_equivalents 0.0898
_diffrn_reflns_limit_h_max 11
_diffrn_reflns_limit_h_min 0
_diffrn_reflns_limit_k_max 6
_diffrn_reflns_limit_k_min 0
_diffrn_reflns_limit_l_max 5
_diffrn_reflns_limit_l_min 0
_diffrn_reflns_number 2930
_diffrn_reflns_reduction_process
;
Merged with SORTAV
R.H. Blessing, (1987) Cryst. Rev. 1, 3-58
;
_diffrn_reflns_theta_full 13.463
_diffrn_reflns_theta_max 17.714
_diffrn_reflns_theta_min 1.925
_diffrn_standards_number 0
_exptl_absorpt_coefficient_mu 0.154
_exptl_absorpt_correction_T_max 0.98
_exptl_absorpt_correction_T_min 0.34
_exptl_absorpt_correction_type multi-scan
_exptl_absorpt_process_details 'SADABS (Siemens, 1996)'
_exptl_crystal_colour colourless
_exptl_crystal_density_diffrn 1.654
_exptl_crystal_description block
_exptl_crystal_F_000 264
_exptl_crystal_recrystallization_method 'From H2O/EtOH'
_exptl_crystal_size_max 0.20
_exptl_crystal_size_mid 0.20
_exptl_crystal_size_min 0.10
_refine_diff_density_max 0.15
_refine_diff_density_min -0.19
_refine_ls_extinction_method None
_refine_ls_goodness_of_fit_ref 0.9923
_refine_ls_hydrogen_treatment refxyz
_refine_ls_matrix_type full
_refine_ls_number_parameters 100
_refine_ls_number_reflns 307
_refine_ls_number_restraints 85
_refine_ls_R_factor_all 0.0517
_refine_ls_R_factor_gt 0.0419
_refine_ls_shift/su_max 0.000159
_refine_ls_structure_factor_coef Fsqd
_refine_ls_weighting_details
;
Method=
SQRT(W) = 1/(Data with the key SIGMA(/FO/) in list 6)
;
_refine_ls_weighting_scheme sigma
_refine_ls_wR_factor_all 0.0497
_refine_ls_wR_factor_gt 0.0478
_refine_ls_wR_factor_ref 0.0497
_reflns_limit_h_max 11
_reflns_limit_h_min 0
_reflns_limit_k_max 6
_reflns_limit_k_min 0
_reflns_limit_l_max 5
_reflns_limit_l_min 0
_reflns_number_gt 264
_reflns_number_total 311
_reflns_threshold_expression I>2.0\s(I)
_oxford_diffrn_Wilson_B_factor 0.00
_oxford_diffrn_Wilson_scale 0.00
_oxford_refine_ls_scale 2.33(4)
_oxford_structure_analysis_title 'serhy2 in P2(1)2(1)2(1)'
_cod_data_source_file b810746g.txt
_cod_data_source_block x_serhyI_26kbar.cif
_cod_depositor_comments
;
The following automatic conversions were performed:
'_symmetry_cell_setting' value 'Orthorhombic' changed to 'orthorhombic'
according to '/home/saulius/struct/CIF-dictionaries/cif_core.dic'
dictionary named 'cif_core.dic' version 2.4.1 from 2010-06-29.

Automatic conversion script
Id: cif_fix_enum 1527 2010-12-29 10:47:43Z saulius 
;
_cod_original_cell_volume 494.28(10)
_cod_original_sg_symbol_H-M 'P 21 21 21 '
_cod_original_formula_sum 'C3 H9 N1 O4'
_cod_database_code 7202358

loop_
_symmetry_equiv_pos_as_xyz
x,y,z
x+1/2,-y+1/2,-z
-x,y+1/2,-z+1/2
-x+1/2,-y,z+1/2

loop_
_atom_site_label
_atom_site_type_symbol
_atom_site_fract_x
_atom_site_fract_y
_atom_site_fract_z
_atom_site_U_iso_or_equiv
_atom_site_occupancy
_atom_site_adp_type
_atom_site_refinement_flags_posn
_atom_site_refinement_flags_adp
_atom_site_refinement_flags_occupancy
_atom_site_disorder_assembly
_atom_site_disorder_group
_atom_site_attached_hydrogens
C1 C 0.5405(2) 0.2349(4) 0.2945(5) 0.0269 1.0000 Uani D U . . . .
C2 C 0.3989(2) 0.2494(4) 0.1331(5) 0.0254 1.0000 Uani D U . . . .
C3 C 0.3404(2) 0.3697(5) 0.1741(5) 0.0289 1.0000 Uani D U . . . .
N1 N 0.29608(17) 0.1593(5) 0.2293(5) 0.0269 1.0000 Uani D U . . . .
O1 O 0.55313(17) 0.1505(5) 0.4624(5) 0.0456 1.0000 Uani D U . . . .
O2 O 0.63350(16) 0.3105(4) 0.2482(4) 0.0354 1.0000 Uani D U . . . .
O3 O 0.33047(16) 0.3969(4) 0.4730(4) 0.0318 1.0000 Uani D U . . . .
O4 O 0.07893(19) -0.0039(5) 0.3349(5) 0.0434 1.0000 Uani D . . . . .
H1 H 0.4171(18) 0.237(2) -0.074(3) 0.0303 1.0000 Uiso D . . . . .
H2 H 0.400(2) 0.4264(19) 0.082(4) 0.0340 1.0000 Uiso D . . . . .
H3 H 0.2475(17) 0.372(2) 0.086(4) 0.0340 1.0000 Uiso D . . . . .
H4 H 0.269(2) 0.172(2) 0.415(4) 0.0389 1.0000 Uiso D . . . . .
H5 H 0.2215(19) 0.162(2) 0.111(4) 0.0389 1.0000 Uiso D . . . . .
H6 H 0.337(2) 0.0899(17) 0.212(5) 0.0389 1.0000 Uiso D . . . . .
H7 H 0.247(2) 0.384(6) 0.516(6) 0.0444 1.0000 Uiso D . . . . .
H8 H 0.042(4) -0.040(7) 0.200(9) 0.0710 1.0000 Uiso D . . . . .
H9 H 0.009(3) 0.029(5) 0.409(8) 0.0710 1.0000 Uiso D . . . . .

loop_
_atom_site_aniso_label
_atom_site_aniso_U_11
_atom_site_aniso_U_22
_atom_site_aniso_U_33
_atom_site_aniso_U_23
_atom_site_aniso_U_13
_atom_site_aniso_U_12
C1 0.0175(9) 0.046(5) 0.0170(11) 0.000(2) 0.0031(8) 0.0007(14)
C2 0.0177(9) 0.041(5) 0.0181(10) 0.001(2) 0.0010(8) -0.0002(16)
C3 0.0214(10) 0.038(5) 0.0277(11) 0.003(2) -0.0001(9) -0.0022(19)
N1 0.0169(8) 0.037(6) 0.0274(11) -0.003(2) -0.0012(7) -0.0019(14)
O1 0.0255(7) 0.063(6) 0.0482(13) 0.023(2) -0.0061(8) -0.0027(17)
O2 0.0214(7) 0.059(6) 0.0263(9) 0.0026(17) 0.0034(7) -0.0078(13)
O3 0.0217(8) 0.040(6) 0.0339(9) -0.0059(17) 0.0072(7) -0.0027(16)
O4 0.0304(9) 0.063(9) 0.0370(12) -0.004(2) -0.0031(8) 0.0024(15)

loop_
_atom_type_symbol
_atom_type_scat_dispersion_real
_atom_type_scat_dispersion_imag
_atom_type_scat_Cromer_Mann_a1
_atom_type_scat_Cromer_Mann_b1
_atom_type_scat_Cromer_Mann_a2
_atom_type_scat_Cromer_Mann_b2
_atom_type_scat_Cromer_Mann_a3
_atom_type_scat_Cromer_Mann_b3
_atom_type_scat_Cromer_Mann_a4
_atom_type_scat_Cromer_Mann_b4
_atom_type_scat_Cromer_Mann_c
_atom_type_scat_source
C 0.0010 0.0016 2.3100 20.8439 1.0200 10.2075 1.5886 0.5687 0.8650 51.6512 0.2156 'International Tables Vol C 4.2.6.8 and 6.1.1.4'
H 0.0000 0.0000 0.4930 10.5109 0.3229 26.1257 0.1402 3.1424 0.0408 57.7998 0.0030 'International Tables Vol C 4.2.6.8 and 6.1.1.4'
N 0.0020 0.0010 12.2126 0.0057 3.1322 9.8933 2.0125 28.9975 1.1663 0.5826 -11.5290 'International Tables Vol C 4.2.6.8 and 6.1.1.4'
O 0.0040 0.0030 3.0485 13.2771 2.2868 5.7011 1.5463 0.3239 0.8670 32.9089 0.2508 'International Tables Vol C 4.2.6.8 and 6.1.1.4'

loop_
_geom_angle_atom_site_label_1
_geom_angle_site_symmetry_1
_geom_angle_atom_site_label_2
_geom_angle_site_symmetry_2
_geom_angle_atom_site_label_3
_geom_angle_site_symmetry_3
_geom_angle
_geom_angle_publ_flag
C2 . C1 . O1 . 118.0(2) yes
C2 . C1 . O2 . 116.5(2) yes
O1 . C1 . O2 . 125.4(2) yes
C1 . C2 . C3 . 110.9(2) yes
C1 . C2 . N1 . 110.0(2) yes
C3 . C2 . N1 . 111.5(2) yes
C1 . C2 . H1 . 107.9(10) no
C3 . C2 . H1 . 109.0(13) no
N1 . C2 . H1 . 107.5(12) no
C2 . C3 . O3 . 110.5(3) yes
C2 . C3 . H2 . 110.8(13) no
O3 . C3 . H2 . 108.9(12) no
C2 . C3 . H3 . 108.0(14) no
O3 . C3 . H3 . 110.2(11) no
H2 . C3 . H3 . 108.5(14) no
C2 . N1 . H4 . 110.6(14) no
C2 . N1 . H5 . 107.7(14) no
H4 . N1 . H5 . 111.2(14) no
C2 . N1 . H6 . 108.4(13) no
H4 . N1 . H6 . 110.5(15) no
H5 . N1 . H6 . 108.3(15) no
C3 . O3 . H7 . 105(2) no
H8 . O4 . H9 . 102(4) no

loop_
_geom_bond_atom_site_label_1
_geom_bond_site_symmetry_1
_geom_bond_atom_site_label_2
_geom_bond_site_symmetry_2
_geom_bond_distance
_geom_bond_publ_flag
C1 . C2 . 1.529(3) yes
C1 . O1 . 1.244(5) yes
C1 . O2 . 1.245(4) yes
C2 . C3 . 1.493(6) yes
C2 . N1 . 1.479(5) yes
C2 . H1 . 0.982(15) no
C3 . O3 . 1.417(3) yes
C3 . H2 . 0.955(17) no
C3 . H3 . 0.959(15) no
N1 . H4 . 0.904(16) no
N1 . H5 . 0.886(16) no
N1 . H6 . 0.885(17) no
O3 . H7 . 0.819(16) no
O4 . H8 . 0.825(17) no
O4 . H9 . 0.828(17) no

loop_
_cod_related_entry_id
_cod_related_entry_database
_cod_related_entry_code
1 ChemSpider 24770743
